data_7240801
loop_
_publ_author_name
'Garc\'ia-Valdivia, Antonio A.'
'Zabala-Lekuona, Andoni'
'Ram\'irez-Rodr\'iguez, Gloria Bel\'en'
'Delgado-L\'opez, Jos\'e Manuel'
'Fernandez, Belen'
'Cepeda, Javier'
'Rodr\'iguez Di\'eguez, Antonio'

_publ_section_title
;
 2D-Coordination Polymers based on 1H-Indazole-4-carboxylic acid and
 Transition Metal ions: Magnetic, Luminescent and Biological Properties
;
_journal_name_full CrystEngComm
_journal_paper_doi 10.1039/D0CE00544D
_journal_year 2020
_chemical_formula_sum 'C16 H14 N4 Ni O6'
_chemical_formula_weight 417.02
_space_group_crystal_system monoclinic
_space_group_IT_number 14
_space_group_name_Hall '-P 2ybc'
_space_group_name_H-M_alt 'P 1 21/c 1'
_atom_sites_solution_hydrogens mixed
_audit_creation_method SHELXL-2014
_audit_update_record
;
2020-01-28 deposited with the CCDC.	2020-06-30 downloaded from the CCDC.
;
_cell_angle_alpha 90
_cell_angle_beta 97.362(2)
_cell_angle_gamma 90
_cell_formula_units_Z 2
_cell_length_a 5.3050(3)
_cell_length_b 9.9880(4)
_cell_length_c 15.0820(7)
_cell_measurement_reflns_used 12778
_cell_measurement_temperature 100(2)
_cell_measurement_theta_max 58.71
_cell_measurement_theta_min 2.72
_cell_volume 792.55(7)
_computing_cell_refinement 'Bruker Apex II'
_computing_data_collection 'Bruker ApexII'
_computing_data_reduction 'Bruker Apex II'
_computing_publication_material 'SHELXL-2014 (Sheldrick, 2014)'
_computing_structure_refinement 'SHELXL-2014 (Sheldrick, 2014)'
_computing_structure_solution 'SHELXL-2014 (Sheldrick, 2014)'
_diffrn_ambient_temperature 100(2)
_diffrn_measured_fraction_theta_full 0.999
_diffrn_measured_fraction_theta_max 0.998
_diffrn_measurement_device_type 'Bruker D8 Venture'
_diffrn_measurement_method 'Phi and Omega Scans'
_diffrn_radiation_type MoK\a
_diffrn_radiation_wavelength 0.71069
_diffrn_reflns_av_R_equivalents 0.0400
_diffrn_reflns_av_unetI/netI 0.0163
_diffrn_reflns_Laue_measured_fraction_full 0.999
_diffrn_reflns_Laue_measured_fraction_max 0.998
_diffrn_reflns_limit_h_max 7
_diffrn_reflns_limit_h_min -7
_diffrn_reflns_limit_k_max 13
_diffrn_reflns_limit_k_min -13
_diffrn_reflns_limit_l_max 20
_diffrn_reflns_limit_l_min -20
_diffrn_reflns_number 20899
_diffrn_reflns_point_group_measured_fraction_full 0.999
_diffrn_reflns_point_group_measured_fraction_max 0.998
_diffrn_reflns_theta_full 25.240
_diffrn_reflns_theta_max 28.744
_diffrn_reflns_theta_min 2.723
_diffrn_source 'fine-focus sealed tube'
_exptl_absorpt_coefficient_mu 1.271
_exptl_absorpt_correction_T_max 0.746
_exptl_absorpt_correction_T_min 0.689
_exptl_absorpt_correction_type empirical
_exptl_absorpt_process_details
;
SADABS-2014/3 (Bruker,2014/3) was used for absorption correction.
wR2(int) was 0.0706 before and 0.0469 after correction.
The Ratio of minimum to maximum transmission is 0.9433.
The \l/2 correction factor is 0.00150.
;
_exptl_crystal_colour 'pale green'
_exptl_crystal_density_diffrn 1.747
_exptl_crystal_description Prismatic
_exptl_crystal_F_000 428
_exptl_crystal_size_max 0.23
_exptl_crystal_size_mid 0.22
_exptl_crystal_size_min 0.18
_refine_diff_density_max 0.394
_refine_diff_density_min -0.430
_refine_diff_density_rms 0.064
_refine_ls_extinction_method none
_refine_ls_goodness_of_fit_ref 1.057
_refine_ls_hydrogen_treatment constr
_refine_ls_matrix_type full
_refine_ls_number_parameters 124
_refine_ls_number_reflns 2056
_refine_ls_number_restraints 0
_refine_ls_restrained_S_all 1.057
_refine_ls_R_factor_all 0.0254
_refine_ls_R_factor_gt 0.0223
_refine_ls_shift/su_max 0.000
_refine_ls_shift/su_mean 0.000
_refine_ls_structure_factor_coef Fsqd
_refine_ls_weighting_details 'w=1/[\s^2^(Fo^2^)+(0.0274P)^2^+0.5518P] where P=(Fo^2^+2Fc^2^)/3'
_refine_ls_weighting_scheme calc
_refine_ls_wR_factor_gt 0.0558
_refine_ls_wR_factor_ref 0.0571
_reflns_Friedel_coverage 0.000
_reflns_number_gt 1869
_reflns_number_total 2056
_reflns_threshold_expression 'I > 2\s(I)'
_cod_data_source_file d0ce00544d2.cif
_cod_data_source_block Compound2
_cod_depositor_comments
;
The following automatic conversions were performed:

data item '_exptl_absorpt_correction_type' value 'Empirical' was
changed to 'empirical' in accordance with the
/home/data/users/saulius/crontab/automatic-downloads/rss-feeds/RSC/lib/dictionaries/cif_core.dic
dictionary named 'cif_core.dic' version 2.4.2 last updated on
2011-04-26.

Automatic conversion script
Id: cif_fix_values 7556 2019-12-06 15:28:31Z antanas 
;
_cod_original_sg_symbol_H-M 'P 21/c'
_cod_database_code 7240801
_shelx_space_group_comment
;
The symmetry employed for this shelxl refinement is uniquely defined
by the following loop, which should always be used as a source of
symmetry information in preference to the above space-group names.
They are only intended as comments.
;
_shelxl_version_number 2014-3

loop_
_space_group_symop_operation_xyz
'x, y, z'
'-x, y+1/2, -z+1/2'
'-x, -y, -z'
'x, -y-1/2, z-1/2'

loop_
_atom_site_label
_atom_site_type_symbol
_atom_site_fract_x
_atom_site_fract_y
_atom_site_fract_z
_atom_site_U_iso_or_equiv
_atom_site_adp_type
_atom_site_occupancy
_atom_site_site_symmetry_order
_atom_site_calc_flag
_atom_site_refinement_flags_posn
_atom_site_refinement_flags_adp
_atom_site_refinement_flags_occupancy
_atom_site_disorder_assembly
_atom_site_disorder_group
Ni1 Ni 0.0000 0.5000 0.5000 0.00588(7) Uani 1 2 d S . P . .
C1 C 0.0863(2) 0.27576(12) 0.64201(8) 0.0092(2) Uani 1 1 d . . . . .
H1 H -0.0443 0.3074 0.6720 0.011 Uiso 1 1 calc R U . . .
C2 C 0.2435(2) 0.16451(12) 0.66951(8) 0.0083(2) Uani 1 1 d . . . . .
C3 C 0.2705(2) 0.07603(12) 0.74346(8) 0.0084(2) Uani 1 1 d . . . . .
C4 C 0.4469(2) -0.02603(13) 0.74346(9) 0.0115(2) Uani 1 1 d . . . . .
H4 H 0.4627 -0.0880 0.7899 0.014 Uiso 1 1 calc R U . . .
C5 C 0.6043(3) -0.03878(13) 0.67478(9) 0.0134(3) Uani 1 1 d . . . . .
H5 H 0.7185 -0.1097 0.6768 0.016 Uiso 1 1 calc R U . . .
C6 C 0.5926(3) 0.05113(14) 0.60522(9) 0.0124(2) Uani 1 1 d . . . . .
H6 H 0.7009 0.0451 0.5615 0.015 Uiso 1 1 calc R U . . .
C7 C 0.4080(2) 0.15262(13) 0.60365(8) 0.0097(2) Uani 1 1 d . . . . .
C8 C 0.1220(2) 0.40241(12) 0.32071(8) 0.0084(2) Uani 1 1 d . . . . .
N1 N 0.1520(2) 0.32854(10) 0.56718(7) 0.0093(2) Uani 1 1 d . . . . .
N2 N 0.3464(2) 0.25265(11) 0.54321(7) 0.0112(2) Uani 1 1 d . . . . .
H2 H 0.4199 0.2661 0.4964 0.013 Uiso 1 1 calc R U . . .
O1 O 0.19874(17) 0.46708(9) 0.39284(6) 0.00908(17) Uani 1 1 d . . . . .
O2 O -0.05982(18) 0.32228(10) 0.31133(6) 0.0151(2) Uani 1 1 d . . . . .
O1W O -0.30927(16) 0.38592(9) 0.44161(6) 0.00951(17) Uani 1 1 d . . . . .
H2W1 H -0.4399 0.4322 0.4207 0.011 Uiso 1 1 d R U . . .
H1W1 H -0.2444 0.3503 0.3962 0.011 Uiso 1 1 d R U . . .

loop_
_atom_site_aniso_label
_atom_site_aniso_U_11
_atom_site_aniso_U_22
_atom_site_aniso_U_33
_atom_site_aniso_U_23
_atom_site_aniso_U_13
_atom_site_aniso_U_12
Ni1 0.00683(11) 0.00696(11) 0.00412(11) 0.00048(7) 0.00176(7) 0.00049(7)
C1 0.0095(5) 0.0102(5) 0.0083(5) 0.0007(4) 0.0020(4) -0.0002(4)
C2 0.0084(5) 0.0092(5) 0.0077(5) -0.0006(4) 0.0017(4) -0.0007(4)
C3 0.0090(5) 0.0096(5) 0.0068(5) 0.0004(4) 0.0019(4) -0.0009(4)
C4 0.0145(6) 0.0111(5) 0.0091(5) 0.0023(4) 0.0017(5) 0.0025(5)
C5 0.0148(6) 0.0130(6) 0.0127(6) -0.0002(5) 0.0026(5) 0.0054(5)
C6 0.0126(6) 0.0152(6) 0.0104(6) -0.0003(5) 0.0047(4) 0.0023(5)
C7 0.0116(6) 0.0110(5) 0.0068(5) 0.0008(4) 0.0025(4) -0.0001(4)
C8 0.0094(5) 0.0087(5) 0.0074(5) -0.0003(4) 0.0022(4) 0.0024(4)
N1 0.0101(5) 0.0098(5) 0.0083(5) 0.0010(4) 0.0021(4) 0.0015(4)
N2 0.0134(5) 0.0124(5) 0.0088(5) 0.0033(4) 0.0056(4) 0.0038(4)
O1 0.0091(4) 0.0124(4) 0.0060(4) -0.0019(3) 0.0021(3) 0.0006(3)
O2 0.0150(5) 0.0179(5) 0.0139(5) -0.0066(4) 0.0073(4) -0.0068(4)
O1W 0.0085(4) 0.0131(4) 0.0074(4) -0.0005(3) 0.0024(3) 0.0000(3)

loop_
_atom_type_symbol
_atom_type_description
_atom_type_scat_dispersion_real
_atom_type_scat_dispersion_imag
_atom_type_scat_source
C C 0.0033 0.0016 'International Tables Vol C Tables 4.2.6.8 and 6.1.1.4'
H H 0.0000 0.0000 'International Tables Vol C Tables 4.2.6.8 and 6.1.1.4'
N N 0.0061 0.0033 'International Tables Vol C Tables 4.2.6.8 and 6.1.1.4'
O O 0.0106 0.0060 'International Tables Vol C Tables 4.2.6.8 and 6.1.1.4'
Ni Ni 0.3393 1.1124 'International Tables Vol C Tables 4.2.6.8 and 6.1.1.4'

loop_
_geom_angle_atom_site_label_1
_geom_angle_atom_site_label_2
_geom_angle_atom_site_label_3
_geom_angle
_geom_angle_site_symmetry_1
_geom_angle_site_symmetry_3
_geom_angle_publ_flag
O1 Ni1 O1 180.0 3_566 . ?
O1 Ni1 O1W 87.98(3) 3_566 . ?
O1 Ni1 O1W 92.02(3) . . ?
O1 Ni1 O1W 92.02(3) 3_566 3_566 ?
O1 Ni1 O1W 87.98(3) . 3_566 ?
O1W Ni1 O1W 180.0 . 3_566 ?
O1 Ni1 N1 92.57(4) 3_566 3_566 ?
O1 Ni1 N1 87.43(4) . 3_566 ?
O1W Ni1 N1 90.52(4) . 3_566 ?
O1W Ni1 N1 89.48(4) 3_566 3_566 ?
O1 Ni1 N1 87.43(4) 3_566 . ?
O1 Ni1 N1 92.57(4) . . ?
O1W Ni1 N1 89.48(4) . . ?
O1W Ni1 N1 90.52(4) 3_566 . ?
N1 Ni1 N1 180.00(3) 3_566 . ?
N1 C1 C2 110.48(11) . . ?
N1 C1 H1 124.8 . . ?
C2 C1 H1 124.8 . . ?
C7 C2 C3 119.57(11) . . ?
C7 C2 C1 104.71(11) . . ?
C3 C2 C1 135.68(11) . . ?
C4 C3 C2 117.38(11) . . ?
C4 C3 C8 121.81(11) . 4_566 ?
C2 C3 C8 120.73(11) . 4_566 ?
C3 C4 C5 121.87(12) . . ?
C3 C4 H4 119.1 . . ?
C5 C4 H4 119.1 . . ?
C6 C5 C4 121.69(12) . . ?
C6 C5 H5 119.2 . . ?
C4 C5 H5 119.2 . . ?
C5 C6 C7 116.51(12) . . ?
C5 C6 H6 121.7 . . ?
C7 C6 H6 121.7 . . ?
N2 C7 C6 130.21(11) . . ?
N2 C7 C2 107.00(11) . . ?
C6 C7 C2 122.78(11) . . ?
O2 C8 O1 125.08(11) . . ?
O2 C8 C3 118.58(11) . 4_565 ?
O1 C8 C3 116.32(11) . 4_565 ?
C1 N1 N2 107.05(10) . . ?
C1 N1 Ni1 127.32(9) . . ?
N2 N1 Ni1 125.59(8) . . ?
C7 N2 N1 110.75(10) . . ?
C7 N2 H2 124.6 . . ?
N1 N2 H2 124.6 . . ?
C8 O1 Ni1 127.15(8) . . ?
Ni1 O1W H2W1 114.4 . . ?
Ni1 O1W H1W1 100.6 . . ?
H2W1 O1W H1W1 108.0 . . ?

loop_
_geom_bond_atom_site_label_1
_geom_bond_atom_site_label_2
_geom_bond_distance
_geom_bond_site_symmetry_2
_geom_bond_publ_flag
Ni1 O1 2.0660(9) 3_566 ?
Ni1 O1 2.0660(9) . ?
Ni1 O1W 2.0965(9) . ?
Ni1 O1W 2.0966(9) 3_566 ?
Ni1 N1 2.0977(10) 3_566 ?
Ni1 N1 2.0977(10) . ?
C1 N1 1.3318(16) . ?
C1 C2 1.4189(16) . ?
C1 H1 0.9300 . ?
C2 C7 1.4090(16) . ?
C2 C3 1.4158(16) . ?
C3 C4 1.3841(17) . ?
C3 C8 1.5030(16) 4_566 ?
C4 C5 1.4170(18) . ?
C4 H4 0.9300 . ?
C5 C6 1.3763(18) . ?
C5 H5 0.9300 . ?
C6 C7 1.4073(18) . ?
C6 H6 0.9300 . ?
C7 N2 1.3637(16) . ?
C8 O2 1.2475(15) . ?
C8 O1 1.2856(15) . ?
C8 C3 1.5030(16) 4_565 ?
N1 N2 1.3653(14) . ?
N2 H2 0.8600 . ?
O1W H2W1 0.8589 . ?
O1W H1W1 0.8798 . ?

loop_
_geom_hbond_atom_site_label_D
_geom_hbond_atom_site_label_H
_geom_hbond_atom_site_label_A
_geom_hbond_distance_DH
_geom_hbond_distance_HA
_geom_hbond_distance_DA
_geom_hbond_angle_DHA
_geom_hbond_site_symmetry_A
N2 H2 O1W 0.86 2.12 2.8591(14) 144.1 1_655
O1W H2W1 O1 0.86 1.94 2.7419(13) 154.7 1_455
O1W H1W1 O2 0.88 1.73 2.5850(13) 162.8 .
